data_2240804
loop_
_publ_author_name
'Raja, Rajamani'
'Sathiyaraj, Subramaniyan'
'Ali, B. Mohamad'
'Nasar, A. Sultan'

_publ_section_title
;
 Crystal structures of 4-chlorophenyl
 <i>N</i>-(3,5-dinitrophenyl)carbamate and phenyl
 <i>N</i>-(3,5-dinitrophenyl)carbamate
;
_journal_coeditor_code SU5141
_journal_issue 7
_journal_name_full 'Acta Crystallographica Section E'
_journal_page_first 744
_journal_page_last 747
_journal_paper_doi 10.1107/S2056989015010245
_journal_volume 71
_journal_year 2015
_chemical_formula_iupac 'C13 H9 N3 O6'
_chemical_formula_moiety 'C13 H9 N3 O6'
_chemical_formula_sum 'C13 H9 N3 O6'
_chemical_formula_weight 303.23
_chemical_name_systematic
;
Phenyl <i>N</i>-(3,5-dinitrophenyl)carbamate
;
_space_group_crystal_system monoclinic
_space_group_IT_number 14
_space_group_name_Hall '-P 2ybc'
_space_group_name_H-M_alt 'P 1 21/c 1'
_symmetry_space_group_name_Hall '-P 2ybc'
_symmetry_space_group_name_H-M 'P 1 21/c 1'
_atom_sites_solution_hydrogens geom
_atom_sites_solution_primary direct
_atom_sites_solution_secondary difmap
_audit_creation_method SHELXL-2014/6
_cell_angle_alpha 90
_cell_angle_beta 91.673(2)
_cell_angle_gamma 90
_cell_formula_units_Z 4
_cell_length_a 12.2549(4)
_cell_length_b 8.8717(4)
_cell_length_c 12.1470(5)
_cell_measurement_reflns_used 1992
_cell_measurement_temperature 293(2)
_cell_measurement_theta_max 25.00
_cell_measurement_theta_min 1.66
_cell_volume 1320.08(9)
_computing_cell_refinement
;
<i>SAINT</i> (Bruker, 2008)
;
_computing_data_collection
;
<i>APEX2</i> (Bruker, 2008)
;
_computing_data_reduction
;
<i>SAINT</i> (Bruker, 2008)
;
_computing_molecular_graphics
;
<i>PLATON</i> (Spek, 2009)
;
_computing_publication_material
;
SHELXL2014 (Sheldrick, 2015) and <i>PLATON</i> (Spek, 2009)
;
_computing_structure_refinement
;
SHELXL2014 (Sheldrick, 2015)
;
_computing_structure_solution
;
SHELXS-97 (Sheldrick, 2008)
;
_diffrn_ambient_temperature 293(2)
_diffrn_measured_fraction_theta_full 0.999
_diffrn_measured_fraction_theta_max 0.997
_diffrn_measurement_device_type 'Bruker SMART APEXII CCD'
_diffrn_measurement_method '\w and \f scans'
_diffrn_radiation_monochromator graphite
_diffrn_radiation_source 'fine-focus sealed tube'
_diffrn_radiation_type MoK\a
_diffrn_radiation_wavelength 0.71073
_diffrn_reflns_av_R_equivalents 0.0201
_diffrn_reflns_limit_h_max 15
_diffrn_reflns_limit_h_min -13
_diffrn_reflns_limit_k_max 11
_diffrn_reflns_limit_k_min -7
_diffrn_reflns_limit_l_max 15
_diffrn_reflns_limit_l_min -15
_diffrn_reflns_number 11395
_diffrn_reflns_theta_full 25.242
_diffrn_reflns_theta_max 27.134
_diffrn_reflns_theta_min 1.662
_exptl_absorpt_coefficient_mu 0.124
_exptl_absorpt_correction_T_max 0.976
_exptl_absorpt_correction_T_min 0.969
_exptl_absorpt_correction_type multi-scan
_exptl_absorpt_process_details
;
(<i>SADABS</i>; Bruker, 2008)
;
_exptl_crystal_colour yellow
_exptl_crystal_density_diffrn 1.526
_exptl_crystal_description block
_exptl_crystal_F_000 624
_exptl_crystal_size_max 0.35
_exptl_crystal_size_mid 0.30
_exptl_crystal_size_min 0.25
_refine_diff_density_max 0.229
_refine_diff_density_min -0.268
_refine_ls_extinction_method none
_refine_ls_goodness_of_fit_ref 1.029
_refine_ls_hydrogen_treatment constr
_refine_ls_matrix_type full
_refine_ls_number_parameters 199
_refine_ls_number_reflns 2925
_refine_ls_number_restraints 0
_refine_ls_restrained_S_all 1.029
_refine_ls_R_factor_all 0.0555
_refine_ls_R_factor_gt 0.0443
_refine_ls_shift/su_max 0.000
_refine_ls_shift/su_mean 0.000
_refine_ls_structure_factor_coef Fsqd
_refine_ls_weighting_details 'w=1/[\s^2^(Fo^2^)+(0.0617P)^2^+0.3280P] where P=(Fo^2^+2Fc^2^)/3'
_refine_ls_weighting_scheme calc
_refine_ls_wR_factor_gt 0.1120
_refine_ls_wR_factor_ref 0.1216
_reflns_number_gt 2355
_reflns_number_total 2925
_reflns_threshold_expression 'I > 2\s(I)'
_cod_data_source_file su5141sup1.cif
_cod_data_source_block II
_cod_database_code 2240804
_shelx_space_group_comment
;
The symmetry employed for this shelxl refinement is uniquely defined
by the following loop, which should always be used as a source of
symmetry information in preference to the above space-group names.
They are only intended as comments.
;
_shelxl_version_number 2014/6

loop_
_space_group_symop_operation_xyz
'x, y, z'
'-x, y+1/2, -z+1/2'
'-x, -y, -z'
'x, -y-1/2, z-1/2'

loop_
_atom_site_type_symbol
_atom_site_label
_atom_site_fract_x
_atom_site_fract_y
_atom_site_fract_z
_atom_site_U_iso_or_equiv
_atom_site_adp_type
_atom_site_calc_flag
_atom_site_occupancy
O O1 0.61513(10) 0.32392(15) 0.60653(10) 0.0637(4) Uani d 1
O O2 0.79022(12) 0.31538(18) 0.63113(11) 0.0785(4) Uani d 1
O O3 1.00811(10) 0.0409(2) 0.37541(12) 0.0824(5) Uani d 1
O O4 0.93014(11) -0.11517(17) 0.26319(12) 0.0722(4) Uani d 1
O O5 0.42568(8) 0.16533(11) 0.29697(8) 0.0433(3) Uani d 1
O O6 0.38141(10) -0.04444(13) 0.20033(12) 0.0667(4) Uani d 1
N N1 0.70568(11) 0.27772(15) 0.58344(10) 0.0488(3) Uani d 1
N N2 0.92743(10) -0.01973(18) 0.33498(11) 0.0522(4) Uani d 1
N N3 0.53349(9) -0.04417(13) 0.30003(10) 0.0416(3) Uani d 1
H H3A 0.5327 -0.1390 0.2852 0.050 Uiso calc 1
C C1 0.72796(11) -0.03251(16) 0.32278(11) 0.0382(3) Uani d 1
H H5 0.7340 -0.1028 0.2665 0.046 Uiso calc 1
C C2 0.81974(11) 0.02594(17) 0.37459(11) 0.0397(3) Uani d 1
C C3 0.81594(12) 0.12779(17) 0.46001(11) 0.0423(3) Uani d 1
H H3 0.8789 0.1657 0.4944 0.051 Uiso calc 1
C C4 0.71342(12) 0.17011(15) 0.49145(11) 0.0382(3) Uani d 1
C C5 0.61827(11) 0.11716(15) 0.44186(11) 0.0370(3) Uani d 1
H H1 0.5506 0.1491 0.4655 0.044 Uiso calc 1
C C6 0.62602(11) 0.01493(14) 0.35580(11) 0.0352(3) Uani d 1
C C7 0.44606(11) 0.03875(15) 0.26836(12) 0.0383(3) Uani d 1
C C8 0.29939(12) 0.03219(17) 0.13844(14) 0.0475(4) Uani d 1
C C9 0.19265(13) 0.0095(2) 0.16418(15) 0.0569(4) Uani d 1
H H13 0.1747 -0.0481 0.2250 0.068 Uiso calc 1
C C10 0.11244(14) 0.0740(2) 0.09776(16) 0.0644(5) Uani d 1
H H12 0.0394 0.0593 0.1137 0.077 Uiso calc 1
C C11 0.13885(15) 0.1595(2) 0.00871(15) 0.0610(5) Uani d 1
H H11 0.0839 0.2024 -0.0354 0.073 Uiso calc 1
C C12 0.24650(15) 0.1821(2) -0.01578(14) 0.0590(4) Uani d 1
H H10 0.2643 0.2407 -0.0761 0.071 Uiso calc 1
C C13 0.32810(14) 0.1174(2) 0.04939(15) 0.0548(4) Uani d 1
H H9 0.4011 0.1314 0.0333 0.066 Uiso calc 1

loop_
_atom_site_aniso_label
_atom_site_aniso_U_11
_atom_site_aniso_U_22
_atom_site_aniso_U_33
_atom_site_aniso_U_12
_atom_site_aniso_U_13
_atom_site_aniso_U_23
O1 0.0677(8) 0.0644(8) 0.0598(7) 0.0019(6) 0.0147(6) -0.0192(6)
O2 0.0757(9) 0.0913(11) 0.0673(8) -0.0013(8) -0.0177(7) -0.0362(8)
O3 0.0406(6) 0.1277(14) 0.0791(9) -0.0059(7) 0.0041(6) -0.0198(9)
O4 0.0600(8) 0.0823(10) 0.0753(8) 0.0092(7) 0.0192(6) -0.0170(8)
O5 0.0452(6) 0.0320(5) 0.0525(6) 0.0027(4) -0.0015(4) -0.0037(4)
O6 0.0591(7) 0.0358(6) 0.1029(10) 0.0050(5) -0.0356(7) -0.0157(6)
N1 0.0620(8) 0.0448(7) 0.0395(6) -0.0031(6) -0.0005(6) -0.0039(6)
N2 0.0439(7) 0.0672(9) 0.0459(7) 0.0044(7) 0.0064(6) 0.0044(7)
N3 0.0427(6) 0.0257(6) 0.0559(7) -0.0010(5) -0.0061(5) -0.0023(5)
C1 0.0466(7) 0.0346(7) 0.0334(6) 0.0033(6) 0.0020(6) 0.0020(5)
C2 0.0394(7) 0.0435(8) 0.0363(7) 0.0038(6) 0.0033(5) 0.0081(6)
C3 0.0428(7) 0.0469(8) 0.0369(7) -0.0040(6) -0.0053(6) 0.0043(6)
C4 0.0484(7) 0.0344(7) 0.0319(6) -0.0004(6) 0.0000(5) 0.0018(5)
C5 0.0418(7) 0.0318(7) 0.0376(7) 0.0009(6) 0.0027(5) 0.0044(5)
C6 0.0411(7) 0.0272(6) 0.0371(7) -0.0011(5) -0.0019(5) 0.0055(5)
C7 0.0381(7) 0.0293(7) 0.0475(7) -0.0052(5) -0.0012(6) 0.0007(6)
C8 0.0434(8) 0.0373(8) 0.0610(9) 0.0015(6) -0.0114(7) -0.0130(7)
C9 0.0516(9) 0.0643(11) 0.0546(9) -0.0033(8) -0.0007(7) 0.0016(8)
C10 0.0403(8) 0.0860(14) 0.0667(11) 0.0024(8) -0.0011(8) -0.0057(10)
C11 0.0602(10) 0.0674(12) 0.0545(10) 0.0101(9) -0.0143(8) -0.0082(9)
C12 0.0751(12) 0.0563(10) 0.0457(9) -0.0051(9) 0.0018(8) -0.0071(8)
C13 0.0453(8) 0.0522(9) 0.0670(10) -0.0069(7) 0.0061(7) -0.0168(8)

loop_
_atom_type_symbol
_atom_type_description
_atom_type_scat_dispersion_real
_atom_type_scat_dispersion_imag
_atom_type_scat_source
C C 0.0033 0.0016 'International Tables Vol C Tables 4.2.6.8 and 6.1.1.4'
H H 0.0000 0.0000 'International Tables Vol C Tables 4.2.6.8 and 6.1.1.4'
N N 0.0061 0.0033 'International Tables Vol C Tables 4.2.6.8 and 6.1.1.4'
O O 0.0106 0.0060 'International Tables Vol C Tables 4.2.6.8 and 6.1.1.4'

loop_
_geom_angle_atom_site_label_1
_geom_angle_atom_site_label_2
_geom_angle_atom_site_label_3
_geom_angle
C7 O6 C8 117.34(11)
O2 N1 O1 124.29(14)
O2 N1 C4 117.71(13)
O1 N1 C4 118.00(13)
O3 N2 O4 123.94(14)
O3 N2 C2 118.12(14)
O4 N2 C2 117.94(14)
C7 N3 C6 123.92(11)
C7 N3 H3A 118.0
C6 N3 H3A 118.0
C2 C1 C6 118.98(13)
C2 C1 H5 120.5
C6 C1 H5 120.5
C1 C2 C3 123.17(13)
C1 C2 N2 118.37(13)
C3 C2 N2 118.44(13)
C4 C3 C2 116.06(13)
C4 C3 H3 122.0
C2 C3 H3 122.0
C3 C4 C5 123.57(13)
C3 C4 N1 117.80(13)
C5 C4 N1 118.63(12)
C4 C5 C6 118.39(13)
C4 C5 H1 120.8
C6 C5 H1 120.8
C1 C6 C5 119.81(12)
C1 C6 N3 117.89(12)
C5 C6 N3 122.30(12)
O5 C7 N3 126.67(13)
O5 C7 O6 124.37(13)
N3 C7 O6 108.94(12)
C9 C8 C13 121.95(15)
C9 C8 O6 118.54(16)
C13 C8 O6 119.31(15)
C8 C9 C10 118.38(17)
C8 C9 H13 120.8
C10 C9 H13 120.8
C11 C10 C9 120.82(16)
C11 C10 H12 119.6
C9 C10 H12 119.6
C10 C11 C12 120.16(17)
C10 C11 H11 119.9
C12 C11 H11 119.9
C11 C12 C13 119.89(17)
C11 C12 H10 120.1
C13 C12 H10 120.1
C8 C13 C12 118.81(16)
C8 C13 H9 120.6
C12 C13 H9 120.6

loop_
_geom_bond_atom_site_label_1
_geom_bond_atom_site_label_2
_geom_bond_distance
O1 N1 1.2232(17)
O2 N1 1.2188(17)
O3 N2 1.2165(19)
O4 N2 1.2167(19)
O5 C7 1.2039(16)
O6 C7 1.3480(17)
O6 C8 1.4119(18)
N1 C4 1.4748(18)
N2 C2 1.4745(18)
N3 C7 1.3465(18)
N3 C6 1.4054(17)
N3 H3A 0.8600
C1 C2 1.374(2)
C1 C6 1.3885(19)
C1 H5 0.9300
C2 C3 1.378(2)
C3 C4 1.376(2)
C3 H3 0.9300
C4 C5 1.3791(19)
C5 C6 1.3894(19)
C5 H1 0.9300
C8 C9 1.369(2)
C8 C13 1.374(3)
C9 C10 1.378(2)
C9 H13 0.9300
C10 C11 1.368(3)
C10 H12 0.9300
C11 C12 1.376(3)
C11 H11 0.9300
C12 C13 1.382(2)
C12 H10 0.9300
C13 H9 0.9300

loop_
_geom_hbond_atom_site_label_D
_geom_hbond_atom_site_label_H
_geom_hbond_atom_site_label_A
_geom_hbond_site_symmetry_A
_geom_hbond_distance_DH
_geom_hbond_distance_HA
_geom_hbond_distance_DA
_geom_hbond_angle_DHA
N3 H3A O5 2_645 0.86 2.07 2.8836(15) 157

loop_
_geom_torsion_atom_site_label_1
_geom_torsion_atom_site_label_2
_geom_torsion_atom_site_label_3
_geom_torsion_atom_site_label_4
_geom_torsion
C6 C1 C2 C3 1.4(2)
C6 C1 C2 N2 -177.01(12)
O3 N2 C2 C1 174.49(15)
O4 N2 C2 C1 -5.0(2)
O3 N2 C2 C3 -4.0(2)
O4 N2 C2 C3 176.50(14)
C1 C2 C3 C4 -0.4(2)
N2 C2 C3 C4 178.04(12)
C2 C3 C4 C5 -0.5(2)
C2 C3 C4 N1 179.34(12)
O2 N1 C4 C3 -4.8(2)
O1 N1 C4 C3 174.88(14)
O2 N1 C4 C5 175.11(14)
O1 N1 C4 C5 -5.3(2)
C3 C4 C5 C6 0.3(2)
N1 C4 C5 C6 -179.52(12)
C2 C1 C6 C5 -1.57(19)
C2 C1 C6 N3 178.72(12)
C4 C5 C6 C1 0.73(19)
C4 C5 C6 N3 -179.58(12)
C7 N3 C6 C1 -137.09(14)
C7 N3 C6 C5 43.2(2)
C6 N3 C7 O5 -12.7(2)
C6 N3 C7 O6 168.91(13)
C8 O6 C7 O5 15.9(2)
C8 O6 C7 N3 -165.73(14)
C7 O6 C8 C9 -110.20(18)
C7 O6 C8 C13 74.81(19)
C13 C8 C9 C10 0.4(3)
O6 C8 C9 C10 -174.48(15)
C8 C9 C10 C11 -0.4(3)
C9 C10 C11 C12 0.0(3)
C10 C11 C12 C13 0.4(3)
C9 C8 C13 C12 0.1(2)
O6 C8 C13 C12 174.88(14)
C11 C12 C13 C8 -0.5(2)

_cod_database_fobs_code 2240804
